data_7209054
loop_
_publ_author_name
'Ion, Adrian E.'
'Nica, Simona'
'Madalan, Augustin M.'
'Lloret, Francesc'
'Julve, Miguel'
'Andruh, Marius'

_publ_section_title
;
 C3-symmetric trinuclear copper(ii) species as tectons in crystal
 engineering
;
_journal_issue 2
_journal_name_full CrystEngComm
_journal_page_first 294
_journal_paper_doi 10.1039/c2ce26469b
_journal_volume 15
_journal_year 2013
_chemical_formula_sum 'C29 H43 Cu3 N15 O6'
_chemical_formula_weight 888.40
_chemical_name_systematic
;
?
;
_space_group_IT_number 14
_symmetry_cell_setting monoclinic
_symmetry_space_group_name_Hall '-P 2ybc'
_symmetry_space_group_name_H-M 'P 1 21/c 1'
_atom_sites_solution_hydrogens geom
_atom_sites_solution_primary direct
_atom_sites_solution_secondary difmap
_audit_creation_method SHELXL-97
_cell_angle_alpha 90.00
_cell_angle_beta 110.863(5)
_cell_angle_gamma 90.00
_cell_formula_units_Z 4
_cell_length_a 16.5587(11)
_cell_length_b 12.7837(11)
_cell_length_c 19.7939(12)
_cell_measurement_reflns_used 26532
_cell_measurement_temperature 293(2)
_cell_measurement_theta_max 24.90
_cell_measurement_theta_min 2.21
_cell_volume 3915.3(5)
_computing_cell_refinement X-Area
_computing_data_collection X-Area
_computing_data_reduction X-Area
_computing_molecular_graphics 'Diamond 3.1, 2006'
_computing_publication_material 'Diamond 3.1, 2006'
_computing_structure_refinement 'SHELXL-97 (Sheldrick, 1997)'
_computing_structure_solution 'SHELXS-97 (Sheldrick, 1997)'
_diffrn_ambient_temperature 293(2)
_diffrn_measured_fraction_theta_full 0.994
_diffrn_measured_fraction_theta_max 0.994
_diffrn_measurement_device_type 'STOE IPDS II'
_diffrn_measurement_method 'omega scans'
_diffrn_radiation_monochromator graphite
_diffrn_radiation_source 'fine-focus sealed tube'
_diffrn_radiation_type MoK\a
_diffrn_radiation_wavelength 0.71073
_diffrn_reflns_av_R_equivalents 0.0821
_diffrn_reflns_av_sigmaI/netI 0.0782
_diffrn_reflns_limit_h_max 19
_diffrn_reflns_limit_h_min -19
_diffrn_reflns_limit_k_max 15
_diffrn_reflns_limit_k_min -15
_diffrn_reflns_limit_l_max 23
_diffrn_reflns_limit_l_min -23
_diffrn_reflns_number 38721
_diffrn_reflns_theta_full 25.34
_diffrn_reflns_theta_max 25.34
_diffrn_reflns_theta_min 2.55
_exptl_absorpt_coefficient_mu 1.674
_exptl_absorpt_correction_T_max 0.8015
_exptl_absorpt_correction_T_min 0.5246
_exptl_absorpt_correction_type multi-scan
_exptl_absorpt_process_details
;
[c.f. r.h. blessing, acta cryst. (1995), a51, 33-38]
;
_exptl_crystal_colour green
_exptl_crystal_density_diffrn 1.507
_exptl_crystal_density_meas ?
_exptl_crystal_density_method 'not measured'
_exptl_crystal_description prism
_exptl_crystal_F_000 1828
_exptl_crystal_size_max 0.5
_exptl_crystal_size_mid 0.35
_exptl_crystal_size_min 0.08
_refine_diff_density_max 0.429
_refine_diff_density_min -0.408
_refine_diff_density_rms 0.055
_refine_ls_extinction_method none
_refine_ls_goodness_of_fit_ref 0.966
_refine_ls_hydrogen_treatment constr
_refine_ls_matrix_type full
_refine_ls_number_parameters 505
_refine_ls_number_reflns 7119
_refine_ls_number_restraints 12
_refine_ls_restrained_S_all 0.965
_refine_ls_R_factor_all 0.1293
_refine_ls_R_factor_gt 0.0599
_refine_ls_shift/su_max 0.001
_refine_ls_shift/su_mean 0.000
_refine_ls_structure_factor_coef Fsqd
_refine_ls_weighting_details 'calc w=1/[\s^2^(Fo^2^)+(0.0491P)^2^+0.0000P] where P=(Fo^2^+2Fc^2^)/3'
_refine_ls_weighting_scheme calc
_refine_ls_wR_factor_gt 0.1025
_refine_ls_wR_factor_ref 0.1209
_reflns_number_gt 3909
_reflns_number_total 7119
_reflns_threshold_expression >2sigma(I)
_cod_data_source_file c2ce26469b.txt
_cod_data_source_block ai3p6
_cod_depositor_comments
;
The following automatic conversions were performed:

'_symmetry_cell_setting' value 'Monoclinic' changed to 'monoclinic'
according to /home/saulius/struct/CIF-dictionaries/cif_core.dic
dictionary named 'cif_core.dic' version 2.4.2 from 2011-04-26.

Automatic conversion script
Id: cif_fix_values 1891 2012-01-12 08:04:46Z andrius 

The following automatic conversions were performed:

'_exptl_crystal_density_meas' value 'not measured' was changed to '?'
- the value is perceived as not measured.

Automatic conversion script
Id: cif_fix_values 3008 2015-01-20 13:52:24Z robertas 
;
_cod_original_sg_symbol_H-M P21/c
_cod_database_code 7209054

loop_
_symmetry_equiv_pos_as_xyz
'x, y, z'
'-x, y+1/2, -z+1/2'
'-x, -y, -z'
'x, -y-1/2, z-1/2'

loop_
_atom_site_label
_atom_site_type_symbol
_atom_site_fract_x
_atom_site_fract_y
_atom_site_fract_z
_atom_site_U_iso_or_equiv
_atom_site_adp_type
_atom_site_occupancy
_atom_site_symmetry_multiplicity
_atom_site_calc_flag
_atom_site_refinement_flags
_atom_site_disorder_assembly
_atom_site_disorder_group
C1 C -0.0300(4) 0.9416(3) 0.4124(3) 0.0506(14) Uani 1 1 d . . .
C2 C 0.0086(4) 0.8599(3) 0.4622(3) 0.0489(13) Uani 1 1 d . . .
C3 C -0.0444(4) 0.7973(4) 0.4900(3) 0.0553(15) Uani 1 1 d . . .
C4 C -0.1343(4) 0.8141(4) 0.4665(3) 0.0526(14) Uani 1 1 d . . .
C5 C -0.1734(4) 0.8989(4) 0.4170(3) 0.0549(14) Uani 1 1 d . . .
C6 C -0.1204(3) 0.9626(3) 0.3911(3) 0.0483(13) Uani 1 1 d . . .
C7 C 0.0987(4) 0.8391(4) 0.4875(3) 0.0533(14) Uani 1 1 d . . .
H7 H 0.1189 0.7887 0.5235 0.064 Uiso 1 1 calc R . .
C8 C -0.1905(4) 0.7487(4) 0.4870(3) 0.0627(15) Uani 1 1 d . . .
H8 H -0.2491 0.7646 0.4677 0.075 Uiso 1 1 calc R . .
C9 C -0.1540(4) 1.0510(4) 0.3468(3) 0.0604(15) Uani 1 1 d . . .
H9 H -0.1140 1.0932 0.3367 0.073 Uiso 1 1 calc R . .
C10 C 0.2464(4) 0.8519(4) 0.4969(3) 0.0668(16) Uani 1 1 d . . .
H10A H 0.2517 0.7812 0.5158 0.080 Uiso 1 1 calc R . .
H10B H 0.2779 0.8988 0.5359 0.080 Uiso 1 1 calc R . .
C11 C 0.2809(4) 0.8584(4) 0.4366(3) 0.0724(17) Uani 1 1 d . . .
H11A H 0.3433 0.8519 0.4559 0.087 Uiso 1 1 calc R . .
H11B H 0.2576 0.8015 0.4028 0.087 Uiso 1 1 calc R . .
C12 C 0.3088(4) 1.0474(5) 0.4414(4) 0.084(2) Uani 1 1 d . . .
H12A H 0.3014 1.0514 0.4873 0.126 Uiso 1 1 calc R . .
H12B H 0.2904 1.1119 0.4157 0.126 Uiso 1 1 calc R . .
H12C H 0.3686 1.0355 0.4489 0.126 Uiso 1 1 calc R . .
C13 C 0.2685(5) 0.9567(5) 0.3283(3) 0.0830(19) Uani 1 1 d . . .
H13A H 0.2527 1.0230 0.3044 0.125 Uiso 1 1 calc R . .
H13B H 0.2327 0.9028 0.2987 0.125 Uiso 1 1 calc R . .
H13C H 0.3280 0.9422 0.3360 0.125 Uiso 1 1 calc R . .
C14 C -0.2366(5) 0.6071(5) 0.5418(4) 0.096(2) Uani 1 1 d . . .
H14A H -0.2750 0.6531 0.5551 0.115 Uiso 1 1 calc R . .
H14B H -0.2702 0.5715 0.4974 0.115 Uiso 1 1 calc R . .
C15 C -0.2004(8) 0.5329(9) 0.5970(8) 0.211(7) Uani 1 1 d . . .
H15A H -0.2379 0.4721 0.5857 0.253 Uiso 1 1 calc R . .
H15B H -0.2026 0.5623 0.6415 0.253 Uiso 1 1 calc R . .
C16 C -0.1114(10) 0.4040(6) 0.5708(6) 0.214(7) Uani 1 1 d . . .
H16A H -0.1316 0.4209 0.5202 0.321 Uiso 1 1 calc R . .
H16B H -0.1485 0.3520 0.5794 0.321 Uiso 1 1 calc R . .
H16C H -0.0535 0.3771 0.5854 0.321 Uiso 1 1 calc R . .
C17 C -0.0796(7) 0.4728(6) 0.6878(4) 0.130(3) Uani 1 1 d . . .
H17A H -0.0804 0.5351 0.7147 0.195 Uiso 1 1 calc R . .
H17B H -0.0214 0.4473 0.7016 0.195 Uiso 1 1 calc R . .
H17C H -0.1153 0.4204 0.6978 0.195 Uiso 1 1 calc R . .
C18 C -0.2543(5) 1.1777(5) 0.2763(4) 0.103(3) Uani 1 1 d . . .
H18A H -0.2135 1.1893 0.2521 0.124 Uiso 1 1 calc R . .
H18B H -0.2523 1.2370 0.3074 0.124 Uiso 1 1 calc R . .
C19 C -0.3440(6) 1.1634(7) 0.2220(5) 0.122(3) Uani 1 1 d . . .
H19A H -0.3661 1.2302 0.1999 0.147 Uiso 1 1 calc R . .
H19B H -0.3421 1.1162 0.1842 0.147 Uiso 1 1 calc R . .
C20 C -0.4838(6) 1.0831(8) 0.2026(5) 0.155(4) Uani 1 1 d . . .
H20A H -0.5202 1.0547 0.2265 0.233 Uiso 1 1 calc R . .
H20B H -0.4715 1.0299 0.1734 0.233 Uiso 1 1 calc R . .
H20C H -0.5128 1.1405 0.1725 0.233 Uiso 1 1 calc R . .
C21 C -0.4239(6) 1.1995(7) 0.3035(6) 0.138(3) Uani 1 1 d . . .
H21A H -0.3715 1.2261 0.3385 0.207 Uiso 1 1 calc R . .
H21B H -0.4582 1.1674 0.3280 0.207 Uiso 1 1 calc R . .
H21C H -0.4558 1.2559 0.2740 0.207 Uiso 1 1 calc R . .
C22 C 0.0752(4) 1.1875(4) 0.3169(3) 0.0640(16) Uani 1 1 d . . .
C23 C -0.0292(5) 1.3021(4) 0.2498(3) 0.0690(18) Uani 1 1 d . . .
C24 C 0.1286(8) 0.5322(7) 0.6288(4) 0.109(3) Uani 1 1 d . . .
C25 C 0.2626(11) 0.5392(14) 0.6324(7) 0.157(6) Uani 1 1 d . . .
C26 C -0.4613(6) 0.9080(7) 0.3762(5) 0.095(2) Uani 1 1 d . . .
C27 C -0.4883(7) 0.8016(10) 0.4548(7) 0.132(4) Uani 1 1 d . . .
C31 C -0.3292(12) 0.7820(9) 0.2513(16) 0.164(7) Uani 0.50 1 d PDU A 1
H31A H -0.3706 0.7356 0.2177 0.197 Uiso 0.50 1 calc PR A 1
H31B H -0.3313 0.7715 0.2992 0.197 Uiso 0.50 1 calc PR A 1
C32 C -0.2376(10) 0.7618(15) 0.2514(15) 0.165(12) Uani 0.50 1 d PD A 1
H32A H -0.2201 0.6919 0.2680 0.247 Uiso 0.50 1 calc PR A 1
H32B H -0.1981 0.8109 0.2830 0.247 Uiso 0.50 1 calc PR A 1
H32C H -0.2373 0.7699 0.2033 0.247 Uiso 0.50 1 calc PR A 1
C31A C -0.2878(16) 0.8086(14) 0.2280(17) 0.23(2) Uani 0.50 1 d PD A 2
H31C H -0.2287 0.8313 0.2529 0.276 Uiso 0.50 1 calc PR A 2
H31D H -0.2950 0.7904 0.1786 0.276 Uiso 0.50 1 calc PR A 2
C32A C -0.3101(17) 0.7150(9) 0.2671(14) 0.163(9) Uani 0.50 1 d PD A 2
H32D H -0.2725 0.6575 0.2679 0.245 Uiso 0.50 1 calc PR A 2
H32E H -0.3690 0.6946 0.2421 0.245 Uiso 0.50 1 calc PR A 2
H32F H -0.3026 0.7346 0.3158 0.245 Uiso 0.50 1 calc PR A 2
N1 N 0.1559(3) 0.8823(3) 0.4661(2) 0.0569(12) Uani 1 1 d . . .
N2 N 0.2561(3) 0.9601(3) 0.3986(2) 0.0613(12) Uani 1 1 d . . .
N3 N -0.1685(3) 0.6684(3) 0.5301(2) 0.0661(13) Uani 1 1 d . . .
N4 N -0.1122(4) 0.4963(3) 0.6117(3) 0.0781(16) Uani 1 1 d . . .
N5 N -0.2338(3) 1.0798(3) 0.3188(2) 0.0687(14) Uani 1 1 d . . .
N6 N -0.4026(4) 1.1201(5) 0.2569(4) 0.104(2) Uani 1 1 d . . .
N7 N 0.1164(3) 1.1130(4) 0.3314(3) 0.0709(14) Uani 1 1 d . . .
N8 N 0.0351(4) 1.2768(3) 0.3085(3) 0.0876(18) Uani 1 1 d . . .
N9 N -0.0854(4) 1.3344(4) 0.2027(3) 0.0901(18) Uani 1 1 d . . .
N10 N 0.0603(5) 0.5530(5) 0.6165(3) 0.100(2) Uani 1 1 d . . .
N11 N 0.2036(10) 0.4962(12) 0.6446(7) 0.197(6) Uani 1 1 d . . .
N12 N 0.3234(9) 0.5738(13) 0.6209(8) 0.220(7) Uani 1 1 d . . .
N13 N -0.4271(5) 0.9544(6) 0.3486(4) 0.120(3) Uani 1 1 d . . .
N14 N -0.5112(6) 0.8608(8) 0.4029(6) 0.150(3) Uani 1 1 d . . .
N15 N -0.4734(9) 0.7483(11) 0.5039(8) 0.236(7) Uani 1 1 d . . .
O1 O 0.0138(2) 0.9984(2) 0.38367(19) 0.0625(10) Uani 1 1 d . . .
O2 O -0.0058(3) 0.7231(3) 0.5353(2) 0.0690(11) Uani 1 1 d . . .
O3 O -0.2556(3) 0.9134(3) 0.3990(2) 0.0681(11) Uani 1 1 d . . .
O4 O -0.3471(6) 0.8881(5) 0.2294(4) 0.167(3) Uani 1 1 d DU . .
O5 O -0.5002(11) 0.8563(15) 0.1149(8) 0.194(7) Uani 0.50 1 d P . .
O5A O -0.4108(12) 0.9202(16) 0.0861(7) 0.200(7) Uani 0.50 1 d P . .
O6 O -0.6030(19) 0.920(3) -0.0033(12) 0.70(3) Uani 1 1 d . . .
Cu1 Cu 0.12971(4) 0.98068(5) 0.38831(3) 0.0571(2) Uani 1 1 d . . .
Cu2 Cu -0.05371(6) 0.61822(5) 0.57878(4) 0.0689(2) Uani 1 1 d . . .
Cu3 Cu -0.33004(5) 1.00458(6) 0.32452(4) 0.0783(3) Uani 1 1 d . A .

loop_
_atom_site_aniso_label
_atom_site_aniso_U_11
_atom_site_aniso_U_22
_atom_site_aniso_U_33
_atom_site_aniso_U_23
_atom_site_aniso_U_13
_atom_site_aniso_U_12
C1 0.063(4) 0.040(2) 0.042(3) -0.006(2) 0.009(3) 0.004(2)
C2 0.057(4) 0.040(2) 0.041(3) 0.001(2) 0.007(3) 0.004(2)
C3 0.079(4) 0.044(3) 0.038(3) 0.004(2) 0.014(3) 0.010(3)
C4 0.064(4) 0.048(3) 0.044(3) 0.001(2) 0.017(3) 0.003(3)
C5 0.062(4) 0.050(3) 0.046(3) -0.003(2) 0.011(3) 0.009(3)
C6 0.052(3) 0.046(3) 0.042(3) 0.004(2) 0.010(2) 0.004(2)
C7 0.067(4) 0.043(3) 0.039(3) -0.003(2) 0.006(3) 0.007(3)
C8 0.072(4) 0.060(3) 0.051(3) 0.001(3) 0.016(3) 0.008(3)
C9 0.067(4) 0.060(3) 0.048(3) 0.004(2) 0.014(3) 0.011(3)
C10 0.055(4) 0.071(3) 0.066(4) 0.012(3) 0.012(3) 0.004(3)
C11 0.067(4) 0.067(4) 0.081(4) 0.009(3) 0.023(4) 0.013(3)
C12 0.078(5) 0.080(4) 0.085(5) -0.003(3) 0.019(4) -0.002(3)
C13 0.098(5) 0.084(4) 0.078(4) 0.010(3) 0.043(4) 0.010(4)
C14 0.106(6) 0.084(4) 0.103(5) 0.020(4) 0.044(5) 0.003(4)
C15 0.126(10) 0.193(11) 0.290(16) 0.161(12) 0.046(10) -0.011(8)
C16 0.46(2) 0.083(6) 0.194(11) -0.065(6) 0.226(14) -0.101(9)
C17 0.212(10) 0.104(5) 0.073(5) 0.023(4) 0.048(6) -0.042(6)
C18 0.086(6) 0.098(5) 0.116(6) 0.059(4) 0.024(5) 0.038(4)
C19 0.089(7) 0.136(7) 0.127(7) 0.068(6) 0.020(6) 0.042(5)
C20 0.092(7) 0.190(9) 0.134(8) 0.055(7) -0.021(6) 0.024(6)
C21 0.114(8) 0.131(7) 0.158(9) 0.032(6) 0.035(7) 0.057(6)
C22 0.083(5) 0.050(3) 0.051(3) 0.003(2) 0.014(3) -0.011(3)
C23 0.095(5) 0.049(3) 0.053(4) 0.003(3) 0.014(4) 0.007(3)
C24 0.132(9) 0.119(6) 0.081(5) 0.042(4) 0.045(6) 0.060(6)
C25 0.112(11) 0.230(17) 0.099(8) -0.042(9) 0.002(8) 0.063(12)
C26 0.064(6) 0.106(6) 0.102(7) 0.011(5) 0.014(5) 0.004(4)
C27 0.090(7) 0.161(10) 0.133(9) 0.017(7) 0.023(7) -0.037(6)
C31 0.178(12) 0.147(10) 0.125(10) -0.034(10) 0.000(10) 0.027(11)
C32 0.20(3) 0.133(16) 0.14(2) -0.045(15) 0.04(2) -0.065(19)
C31A 0.14(3) 0.45(8) 0.12(2) 0.01(3) 0.09(3) -0.05(4)
C32A 0.18(3) 0.18(2) 0.16(2) -0.026(19) 0.10(2) -0.037(18)
N1 0.053(3) 0.052(2) 0.051(3) -0.001(2) 0.000(2) 0.004(2)
N2 0.062(3) 0.059(3) 0.059(3) -0.003(2) 0.018(2) -0.002(2)
N3 0.078(4) 0.065(3) 0.056(3) 0.007(2) 0.024(3) -0.009(3)
N4 0.116(5) 0.052(3) 0.063(3) 0.012(2) 0.028(3) -0.004(3)
N5 0.060(3) 0.067(3) 0.067(3) 0.026(2) 0.010(3) 0.014(2)
N6 0.065(4) 0.123(5) 0.104(5) 0.033(4) 0.005(4) 0.026(4)
N7 0.081(4) 0.052(3) 0.073(3) 0.016(2) 0.019(3) 0.002(3)
N8 0.120(5) 0.053(3) 0.065(3) 0.000(2) 0.002(3) 0.021(3)
N9 0.104(5) 0.082(3) 0.067(4) 0.007(3) 0.009(3) 0.019(3)
N10 0.122(6) 0.086(4) 0.099(5) 0.047(3) 0.047(5) 0.044(4)
N11 0.163(11) 0.275(14) 0.185(10) 0.095(9) 0.100(9) 0.110(11)
N12 0.132(11) 0.265(14) 0.226(14) -0.048(10) 0.017(10) 0.032(11)
N13 0.081(5) 0.140(6) 0.122(6) 0.042(5) 0.017(4) 0.023(4)
N14 0.094(7) 0.196(9) 0.145(8) 0.045(7) 0.024(6) -0.027(6)
N15 0.192(13) 0.275(14) 0.240(14) 0.122(11) 0.076(11) -0.009(10)
O1 0.063(2) 0.050(2) 0.069(2) 0.0174(17) 0.017(2) 0.0075(18)
O2 0.076(3) 0.060(2) 0.065(2) 0.0231(18) 0.018(2) 0.0097(19)
O3 0.057(3) 0.070(2) 0.071(3) 0.0147(19) 0.016(2) 0.009(2)
O4 0.180(8) 0.148(5) 0.128(5) -0.020(4) 0.001(5) 0.040(5)
O5 0.156(14) 0.266(18) 0.135(12) -0.054(12) 0.020(11) 0.005(13)
O5A 0.182(16) 0.31(2) 0.098(10) -0.041(11) 0.041(10) 0.027(14)
O6 0.63(4) 0.95(7) 0.38(3) -0.10(4) 0.00(3) 0.54(5)
Cu1 0.0626(5) 0.0489(3) 0.0543(4) 0.0075(3) 0.0140(3) 0.0075(3)
Cu2 0.1003(6) 0.0513(4) 0.0557(4) 0.0141(3) 0.0286(4) 0.0110(4)
Cu3 0.0637(5) 0.0869(5) 0.0722(5) 0.0151(4) 0.0095(4) 0.0177(4)

loop_
_atom_type_symbol
_atom_type_description
_atom_type_scat_dispersion_real
_atom_type_scat_dispersion_imag
_atom_type_scat_source
C C 0.0033 0.0016 'International Tables Vol C Tables 4.2.6.8 and 6.1.1.4'
H H 0.0000 0.0000 'International Tables Vol C Tables 4.2.6.8 and 6.1.1.4'
N N 0.0061 0.0033 'International Tables Vol C Tables 4.2.6.8 and 6.1.1.4'
O O 0.0106 0.0060 'International Tables Vol C Tables 4.2.6.8 and 6.1.1.4'
Cu Cu 0.3201 1.2651 'International Tables Vol C Tables 4.2.6.8 and 6.1.1.4'

loop_
_geom_angle_atom_site_label_1
_geom_angle_atom_site_label_2
_geom_angle_atom_site_label_3
_geom_angle
O1 C1 C2 122.3(5)
O1 C1 C6 117.3(4)
C2 C1 C6 120.4(5)
C7 C2 C1 122.5(5)
C7 C2 C3 118.0(4)
C1 C2 C3 119.4(5)
O2 C3 C4 122.6(5)
O2 C3 C2 116.9(5)
C4 C3 C2 120.4(4)
C3 C4 C8 122.7(5)
C3 C4 C5 120.1(5)
C8 C4 C5 117.1(5)
O3 C5 C6 123.0(4)
O3 C5 C4 117.8(5)
C6 C5 C4 119.2(5)
C9 C6 C5 121.6(5)
C9 C6 C1 118.1(5)
C5 C6 C1 120.2(4)
N1 C7 C2 127.3(5)
N1 C7 H7 116.4
C2 C7 H7 116.4
N3 C8 C4 126.6(6)
N3 C8 H8 116.7
C4 C8 H8 116.7
N5 C9 C6 127.5(6)
N5 C9 H9 116.2
C6 C9 H9 116.2
N1 C10 C11 106.2(5)
N1 C10 H10A 110.5
C11 C10 H10A 110.5
N1 C10 H10B 110.5
C11 C10 H10B 110.5
H10A C10 H10B 108.7
N2 C11 C10 109.7(5)
N2 C11 H11A 109.7
C10 C11 H11A 109.7
N2 C11 H11B 109.7
C10 C11 H11B 109.7
H11A C11 H11B 108.2
N2 C12 H12A 109.5
N2 C12 H12B 109.5
H12A C12 H12B 109.5
N2 C12 H12C 109.5
H12A C12 H12C 109.5
H12B C12 H12C 109.5
N2 C13 H13A 109.5
N2 C13 H13B 109.5
H13A C13 H13B 109.5
N2 C13 H13C 109.5
H13A C13 H13C 109.5
H13B C13 H13C 109.5
C15 C14 N3 110.3(7)
C15 C14 H14A 109.6
N3 C14 H14A 109.6
C15 C14 H14B 109.6
N3 C14 H14B 109.6
H14A C14 H14B 108.1
C14 C15 N4 119.3(9)
C14 C15 H15A 107.5
N4 C15 H15A 107.5
C14 C15 H15B 107.5
N4 C15 H15B 107.5
H15A C15 H15B 107.0
N4 C16 H16A 109.5
N4 C16 H16B 109.5
H16A C16 H16B 109.5
N4 C16 H16C 109.5
H16A C16 H16C 109.5
H16B C16 H16C 109.5
N4 C17 H17A 109.5
N4 C17 H17B 109.5
H17A C17 H17B 109.5
N4 C17 H17C 109.5
H17A C17 H17C 109.5
H17B C17 H17C 109.5
N5 C18 C19 105.8(6)
N5 C18 H18A 110.6
C19 C18 H18A 110.6
N5 C18 H18B 110.6
C19 C18 H18B 110.6
H18A C18 H18B 108.7
N6 C19 C18 110.8(7)
N6 C19 H19A 109.5
C18 C19 H19A 109.5
N6 C19 H19B 109.5
C18 C19 H19B 109.5
H19A C19 H19B 108.1
N6 C20 H20A 109.5
N6 C20 H20B 109.5
H20A C20 H20B 109.5
N6 C20 H20C 109.5
H20A C20 H20C 109.5
H20B C20 H20C 109.5
N6 C21 H21A 109.5
N6 C21 H21B 109.5
H21A C21 H21B 109.5
N6 C21 H21C 109.5
H21A C21 H21C 109.5
H21B C21 H21C 109.5
N7 C22 N8 172.5(6)
N9 C23 N8 172.2(6)
N10 C24 N11 172.2(12)
N12 C25 N11 174.9(18)
N13 C26 N14 171.7(10)
N15 C27 N14 174.3(14)
O4 C31 C32 105.0(5)
O4 C31 H31A 110.7
C32 C31 H31A 110.7
O4 C31 H31B 110.7
C32 C31 H31B 110.7
H31A C31 H31B 108.8
C31 C32 H32A 109.5
C31 C32 H32B 109.5
H32A C32 H32B 109.5
C31 C32 H32C 109.5
H32A C32 H32C 109.5
H32B C32 H32C 109.5
O4 C31A C32A 104.8(5)
O4 C31A H31C 110.8
C32A C31A H31C 110.8
O4 C31A H31D 110.8
C32A C31A H31D 110.8
H31C C31A H31D 108.9
C31A C32A H32D 109.5
C31A C32A H32E 109.5
H32D C32A H32E 109.5
C31A C32A H32F 109.5
H32D C32A H32F 109.5
H32E C32A H32F 109.5
C7 N1 C10 120.9(5)
C7 N1 Cu1 124.2(4)
C10 N1 Cu1 114.7(4)
C13 N2 C12 108.1(5)
C13 N2 C11 110.2(4)
C12 N2 C11 111.7(5)
C13 N2 Cu1 112.9(4)
C12 N2 Cu1 109.4(4)
C11 N2 Cu1 104.5(4)
C8 N3 C14 118.5(5)
C8 N3 Cu2 126.3(4)
C14 N3 Cu2 115.2(4)
C16 N4 C17 110.1(6)
C16 N4 C15 111.2(9)
C17 N4 C15 104.5(8)
C16 N4 Cu2 110.1(5)
C17 N4 Cu2 116.5(4)
C15 N4 Cu2 104.1(4)
C9 N5 C18 118.6(5)
C9 N5 Cu3 125.6(4)
C18 N5 Cu3 115.7(4)
C20 N6 C19 111.1(7)
C20 N6 C21 108.3(7)
C19 N6 C21 111.9(7)
C20 N6 Cu3 114.4(5)
C19 N6 Cu3 104.0(4)
C21 N6 Cu3 107.2(5)
C22 N7 Cu1 141.2(5)
C22 N8 C23 123.1(5)
C24 N10 Cu2 164.7(7)
C25 N11 C24 125.3(14)
C26 N13 Cu3 157.7(8)
C27 N14 C26 125.9(10)
C1 O1 Cu1 128.8(3)
C3 O2 Cu2 129.7(4)
C5 O3 Cu3 128.2(4)
C31A O4 C31 41.7(11)
C31A O4 Cu3 125.9(15)
C31 O4 Cu3 114.2(13)
O1 Cu1 N1 93.02(19)
O1 Cu1 N7 88.04(19)
N1 Cu1 N7 163.02(18)
O1 Cu1 N2 177.17(17)
N1 Cu1 N2 84.5(2)
N7 Cu1 N2 93.9(2)
N3 Cu2 O2 92.00(18)
N3 Cu2 N10 171.5(2)
O2 Cu2 N10 88.4(2)
N3 Cu2 N4 85.3(2)
O2 Cu2 N4 172.11(18)
N10 Cu2 N4 93.2(3)
N5 Cu3 O3 91.72(18)
N5 Cu3 N13 165.5(3)
O3 Cu3 N13 88.4(2)
N5 Cu3 N6 84.6(2)
O3 Cu3 N6 171.1(2)
N13 Cu3 N6 93.1(3)
N5 Cu3 O4 97.9(3)
O3 Cu3 O4 95.2(2)
N13 Cu3 O4 96.5(4)
N6 Cu3 O4 93.3(3)

loop_
_geom_bond_atom_site_label_1
_geom_bond_atom_site_label_2
_geom_bond_distance
C1 O1 1.291(6)
C1 C2 1.423(6)
C1 C6 1.429(7)
C2 C7 1.421(7)
C2 C3 1.434(8)
C3 O2 1.305(5)
C3 C4 1.409(8)
C4 C8 1.413(8)
C4 C5 1.451(7)
C5 O3 1.292(7)
C5 C6 1.420(8)
C6 C9 1.418(7)
C7 N1 1.292(7)
C7 H7 0.9300
C8 N3 1.300(6)
C8 H8 0.9300
C9 N5 1.290(7)
C9 H9 0.9300
C10 N1 1.455(7)
C10 C11 1.498(8)
C10 H10A 0.9700
C10 H10B 0.9700
C11 N2 1.485(7)
C11 H11A 0.9700
C11 H11B 0.9700
C12 N2 1.482(7)
C12 H12A 0.9600
C12 H12B 0.9600
C12 H12C 0.9600
C13 N2 1.479(7)
C13 H13A 0.9600
C13 H13B 0.9600
C13 H13C 0.9600
C14 C15 1.409(11)
C14 N3 1.458(8)
C14 H14A 0.9700
C14 H14B 0.9700
C15 N4 1.461(12)
C15 H15A 0.9700
C15 H15B 0.9700
C16 N4 1.434(9)
C16 H16A 0.9600
C16 H16B 0.9600
C16 H16C 0.9600
C17 N4 1.440(8)
C17 H17A 0.9600
C17 H17B 0.9600
C17 H17C 0.9600
C18 N5 1.478(7)
C18 C19 1.501(11)
C18 H18A 0.9700
C18 H18B 0.9700
C19 N6 1.484(10)
C19 H19A 0.9700
C19 H19B 0.9700
C20 N6 1.469(10)
C20 H20A 0.9600
C20 H20B 0.9600
C20 H20C 0.9600
C21 N6 1.496(10)
C21 H21A 0.9600
C21 H21B 0.9600
C21 H21C 0.9600
C22 N7 1.147(7)
C22 N8 1.302(7)
C23 N9 1.135(7)
C23 N8 1.306(8)
C24 N10 1.101(11)
C24 N11 1.256(14)
C25 N12 1.19(2)
C25 N11 1.217(19)
C26 N13 1.092(11)
C26 N14 1.278(12)
C27 N15 1.140(14)
C27 N14 1.223(13)
C31 O4 1.423(5)
C31 C32 1.538(5)
C31 H31A 0.9700
C31 H31B 0.9700
C32 H32A 0.9600
C32 H32B 0.9600
C32 H32C 0.9600
C31A O4 1.420(5)
C31A C32A 1.540(5)
C31A H31C 0.9700
C31A H31D 0.9700
C32A H32D 0.9600
C32A H32E 0.9600
C32A H32F 0.9600
N1 Cu1 1.914(4)
N2 Cu1 2.047(5)
N3 Cu2 1.911(5)
N4 Cu2 2.059(5)
N5 Cu3 1.899(5)
N6 Cu3 2.067(5)
N7 Cu1 2.001(4)
N10 Cu2 1.952(7)
N13 Cu3 1.941(9)
O1 Cu1 1.903(4)
O2 Cu2 1.912(4)
O3 Cu3 1.938(4)
O4 Cu3 2.337(7)
